data_4074954
loop_
_publ_author_name
'Arashiba, Kazuya'
'Matsukawa, Shoji'
'Kuwata, Shigeki'
'Tanabe, Yoshiaki'
'Iwasaki, Masakazu'
'Ishii, Youichi'

_publ_section_title
;
 Electrophilic O-Methylation of a Terminal Nitrosyl Ligand Attained by an
 Early&#x2212;Late Heterobimetallic Effect
;
_journal_issue 3
_journal_name_full Organometallics
_journal_page_first 560
_journal_paper_doi 10.1021/om0510573
_journal_volume 25
_journal_year 2006
_chemical_formula_moiety 'C48 H62 B Mo N O P Rh S2 '
_chemical_formula_sum 'C48 H62 B Mo N O P Rh S2'
_chemical_formula_weight 973.77
_space_group_IT_number 2
_symmetry_cell_setting triclinic
_symmetry_Int_Tables_number 2
_symmetry_space_group_name_Hall '-P 1'
_symmetry_space_group_name_H-M 'P -1'
_cell_angle_alpha 75.05(1)
_cell_angle_beta 88.46(1)
_cell_angle_gamma 82.92(1)
_cell_formula_units_Z 4
_cell_length_a 10.204(1)
_cell_length_b 18.072(3)
_cell_length_c 27.000(5)
_cell_measurement_reflns_used 25
_cell_measurement_temperature 293.1
_cell_measurement_theta_max 13.2
_cell_measurement_theta_min 10.5
_cell_volume 4773.7(13)
_computing_cell_refinement 'MSC/AFC Diffractometer Control'
_computing_data_collection 'MSC/AFC Diffractometer Control'
_computing_data_reduction CrystalStructure
_computing_publication_material 'CrystalStructure 3.6.0'
_computing_structure_refinement CRYSTALS
_computing_structure_solution 'DIRDIF99 (PATTY)'
_diffrn_measured_fraction_theta_full 0.9976
_diffrn_measured_fraction_theta_max 0.9976
_diffrn_measurement_device_type 'Rigaku AFC7S'
_diffrn_measurement_method \w
_diffrn_radiation_type 'Mo K\a'
_diffrn_radiation_wavelength 0.7107
_diffrn_reflns_limit_h_max 13
_diffrn_reflns_limit_h_min -13
_diffrn_reflns_limit_k_max 0
_diffrn_reflns_limit_k_min -23
_diffrn_reflns_limit_l_max 33
_diffrn_reflns_limit_l_min -35
_diffrn_reflns_number 22495
_diffrn_reflns_theta_full 27.49
_diffrn_reflns_theta_max 27.49
_diffrn_standards_decay_% 0.01
_diffrn_standards_interval_count 0
_diffrn_standards_number 3
_exptl_absorpt_coefficient_mu 0.762
_exptl_absorpt_correction_T_max 0.859
_exptl_absorpt_correction_T_min 0.702
_exptl_absorpt_correction_type psi-scans
_exptl_absorpt_process_details '(North, Phillips & Mathews, 1968)'
_exptl_crystal_colour brown
_exptl_crystal_density_diffrn 1.355
_exptl_crystal_density_method 'not measured'
_exptl_crystal_description prismatic
_exptl_crystal_F_000 2016.00
_exptl_crystal_size_max 0.40
_exptl_crystal_size_mid 0.40
_exptl_crystal_size_min 0.20
_refine_diff_density_max 0.60
_refine_diff_density_min -0.62
_refine_ls_extinction_method none
_refine_ls_goodness_of_fit_ref 1.014
_refine_ls_hydrogen_treatment refall
_refine_ls_number_parameters 1133
_refine_ls_number_reflns 8584
_refine_ls_R_factor_gt 0.0530
_refine_ls_shift/su_max 0.0000
_refine_ls_structure_factor_coef F
_refine_ls_weighting_details 'w = 1/[0.0001Fo^2^ + 1.1000\s(Fo^2^) + 0.1000]'
_refine_ls_weighting_scheme calc
_refine_ls_wR_factor_ref 0.0540
_reflns_number_gt 8584
_reflns_number_total 21897
_reflns_threshold_expression F^2^>2.0\s(F^2^)
_cod_data_source_file om0510573si20051210_040451.cif
_cod_data_source_block '_[Cp*Rh(PMe3)(m-S)(m-SMe)Mo(NO)Cp*](BPh4)'
_cod_original_cell_volume 4773(1)
_cod_original_formula_sum 'C48 H62 B Mo N O P Rh S2 '
_cod_database_code 4074954

loop_
_symmetry_equiv_pos_site_id
_symmetry_equiv_pos_as_xyz
1 +X,+Y,+Z
2 -X,-Y,-Z

loop_
_atom_site_label
_atom_site_type_symbol
_atom_site_fract_x
_atom_site_fract_y
_atom_site_fract_z
_atom_site_U_iso_or_equiv
_atom_site_adp_type
_atom_site_occupancy
_atom_site_symmetry_multiplicity
_atom_site_calc_flag
_atom_site_refinement_flags
Rh(1) Rh 0.3609 0.7658 1.1173 0.0429(2) Uani 1.00 1 d .
Rh(2) Rh 0.2090 0.7792 0.5706 0.0312(2) Uani 1.00 1 d .
Mo(1) Mo 0.2426 0.8173 1.0141 0.0564(3) Uani 1.00 1 d .
Mo(2) Mo 0.2526 0.8930 0.6271 0.0409(2) Uani 1.00 1 d .
S(1) S 0.4106 0.7126 1.0454 0.0626(9) Uani 1.00 1 d .
S(2) S 0.1422 0.8258 1.0908 0.066(1) Uani 1.00 1 d .
S(3) S 0.2968 0.7556 0.6551 0.0429(7) Uani 1.00 1 d .
S(4) S 0.2704 0.9078 0.5392 0.0464(7) Uani 1.00 1 d .
P(1) P 0.2689 0.6543 1.1529 0.0562(9) Uani 1.00 1 d .
P(2) P 0.4171 0.7361 0.5490 0.0452(8) Uani 1.00 1 d .
O(1) O 0.4093 0.9425 0.9760 0.136(4) Uani 1.00 1 d .
O(2) O -0.0297 0.9224 0.6519 0.079(3) Uani 1.00 1 d .
N(1) N 0.3478 0.8897 0.9983 0.079(3) Uani 1.00 1 d .
N(2) N 0.0821 0.9041 0.6391 0.053(3) Uani 1.00 1 d .
C(1) C 0.1378 0.8711 0.9352 0.098(6) Uani 1.00 1 d .
C(2) C 0.2191 0.8027 0.9324 0.086(5) Uani 1.00 1 d .
C(3) C 0.1567 0.7403 0.9638 0.070(4) Uani 1.00 1 d .
C(4) C 0.0452 0.7713 0.9865 0.083(5) Uani 1.00 1 d .
C(5) C 0.0356 0.8534 0.9698 0.089(5) Uani 1.00 1 d .
C(6) C 0.1598 0.9505 0.9016 0.160(7) Uani 1.00 1 d .
C(7) C 0.3377 0.7944 0.8997 0.134(7) Uani 1.00 1 d .
C(8) C 0.1986 0.6552 0.9688 0.086(5) Uani 1.00 1 d .
C(9) C -0.0584 0.7297 1.0189 0.106(6) Uani 1.00 1 d .
C(10) C -0.0742 0.9092 0.9829 0.139(7) Uani 1.00 1 d .
C(11) C 0.4593 0.7632 1.1908 0.060(4) Uani 1.00 1 d .
C(12) C 0.5557 0.7653 1.1514 0.052(3) Uani 1.00 1 d .
C(13) C 0.5313 0.8391 1.1142 0.052(3) Uani 1.00 1 d .
C(14) C 0.4154 0.8777 1.1279 0.055(3) Uani 1.00 1 d .
C(15) C 0.3683 0.8322 1.1746 0.058(4) Uani 1.00 1 d .
C(16) C 0.4673 0.7073 1.2428 0.084(4) Uani 1.00 1 d .
C(17) C 0.6777 0.7084 1.1542 0.078(4) Uani 1.00 1 d .
C(18) C 0.6274 0.8705 1.0731 0.080(4) Uani 1.00 1 d .
C(19) C 0.3592 0.9587 1.1021 0.083(4) Uani 1.00 1 d .
C(20) C 0.2557 0.8563 1.2060 0.079(4) Uani 1.00 1 d .
C(21) C 0.1737 0.6181 1.1111 0.088(5) Uani 1.00 1 d .
C(22) C 0.3889 0.5724 1.1777 0.076(4) Uani 1.00 1 d .
C(23) C 0.1568 0.6612 1.2046 0.096(5) Uani 1.00 1 d .
C(24) C 0.5678 0.7305 1.0172 0.122(7) Uani 1.00 1 d .
C(25) C 0.2647 0.9966 0.6623 0.057(4) Uani 1.00 1 d .
C(26) C 0.3191 0.9296 0.6976 0.070(4) Uani 1.00 1 d .
C(27) C 0.4426 0.9036 0.6777 0.080(5) Uani 1.00 1 d .
C(28) C 0.4568 0.9531 0.6292 0.068(4) Uani 1.00 1 d .
C(29) C 0.3469 1.0087 0.6199 0.053(3) Uani 1.00 1 d .
C(30) C 0.1432 1.0496 0.6692 0.100(5) Uani 1.00 1 d .
C(31) C 0.2662 0.8980 0.7503 0.150(7) Uani 1.00 1 d .
C(32) C 0.5410 0.8376 0.7049 0.197(9) Uani 1.00 1 d .
C(33) C 0.5751 0.9550 0.5944 0.144(8) Uani 1.00 1 d .
C(34) C 0.3307 1.0774 0.5729 0.098(5) Uani 1.00 1 d .
C(35) C 0.1128 0.7141 0.5244 0.039(3) Uani 1.00 1 d .
C(36) C 0.0711 0.6911 0.5758 0.039(3) Uani 1.00 1 d .
C(37) C -0.0052 0.7575 0.5871 0.035(3) Uani 1.00 1 d .
C(38) C -0.0027 0.8198 0.5439 0.044(3) Uani 1.00 1 d .
C(39) C 0.0780 0.7946 0.5052 0.041(3) Uani 1.00 1 d .
C(40) C 0.1654 0.6579 0.4936 0.061(4) Uani 1.00 1 d .
C(41) C 0.0832 0.6106 0.6094 0.057(3) Uani 1.00 1 d .
C(42) C -0.0939 0.7561 0.6324 0.055(3) Uani 1.00 1 d .
C(43) C -0.0735 0.9002 0.5365 0.059(3) Uani 1.00 1 d .
C(44) C 0.0927 0.8405 0.4506 0.060(3) Uani 1.00 1 d .
C(45) C 0.5522 0.7695 0.5756 0.063(4) Uani 1.00 1 d .
C(46) C 0.4568 0.6329 0.5713 0.072(4) Uani 1.00 1 d .
C(47) C 0.4485 0.7592 0.4810 0.062(4) Uani 1.00 1 d .
C(48) C 0.1856 0.7118 0.7037 0.072(4) Uani 1.00 1 d .
C(49) C 1.0365 0.6189 0.8440 0.049(3) Uani 1.00 1 d .
C(50) C 1.0876 0.5416 0.8609 0.074(4) Uani 1.00 1 d .
C(51) C 1.2212 0.5156 0.8644 0.090(5) Uani 1.00 1 d .
C(52) C 1.3122 0.5658 0.8510 0.091(5) Uani 1.00 1 d .
C(53) C 1.2689 0.6426 0.8356 0.078(5) Uani 1.00 1 d .
C(54) C 1.1329 0.6680 0.8325 0.062(4) Uani 1.00 1 d .
C(55) C 0.8182 0.6225 0.7891 0.045(3) Uani 1.00 1 d .
C(56) C 0.6927 0.6520 0.7693 0.059(3) Uani 1.00 1 d .
C(57) C 0.6367 0.6319 0.7290 0.063(4) Uani 1.00 1 d .
C(58) C 0.7110 0.5832 0.7038 0.059(3) Uani 1.00 1 d .
C(59) C 0.8348 0.5542 0.7214 0.054(3) Uani 1.00 1 d .
C(60) C 0.8878 0.5739 0.7627 0.047(3) Uani 1.00 1 d .
C(61) C 0.8054 0.6033 0.8917 0.045(3) Uani 1.00 1 d .
C(62) C 0.8674 0.5837 0.9393 0.063(4) Uani 1.00 1 d .
C(63) C 0.8079 0.5552 0.9853 0.074(4) Uani 1.00 1 d .
C(64) C 0.6761 0.5447 0.9856 0.080(5) Uani 1.00 1 d .
C(65) C 0.6087 0.5609 0.9408 0.093(5) Uani 1.00 1 d .
C(66) C 0.6737 0.5901 0.8956 0.067(4) Uani 1.00 1 d .
C(67) C 0.8456 0.7398 0.8296 0.054(3) Uani 1.00 1 d .
C(68) C 0.8645 0.7923 0.7831 0.066(4) Uani 1.00 1 d .
C(69) C 0.8435 0.8708 0.7748 0.091(5) Uani 1.00 1 d .
C(70) C 0.8037 0.9011 0.8143 0.188(9) Uani 1.00 1 d .
C(71) C 0.7845 0.8519 0.8616 0.21(1) Uani 1.00 1 d .
C(72) C 0.8038 0.7738 0.8684 0.131(6) Uani 1.00 1 d .
C(73) C 0.1905 0.3453 0.5842 0.046(3) Uani 1.00 1 d .
C(74) C 0.1881 0.2856 0.5604 0.050(3) Uani 1.00 1 d .
C(75) C 0.1909 0.2982 0.5073 0.061(4) Uani 1.00 1 d .
C(76) C 0.1950 0.3717 0.4757 0.064(4) Uani 1.00 1 d .
C(77) C 0.1955 0.4307 0.4987 0.070(4) Uani 1.00 1 d .
C(78) C 0.1939 0.4173 0.5512 0.061(4) Uani 1.00 1 d .
C(79) C 0.2266 0.3951 0.6693 0.041(3) Uani 1.00 1 d .
C(80) C 0.3463 0.4220 0.6535 0.053(3) Uani 1.00 1 d .
C(81) C 0.4065 0.4699 0.6764 0.061(4) Uani 1.00 1 d .
C(82) C 0.3448 0.4956 0.7154 0.069(4) Uani 1.00 1 d .
C(83) C 0.2281 0.4712 0.7327 0.059(4) Uani 1.00 1 d .
C(84) C 0.1692 0.4218 0.7103 0.055(3) Uani 1.00 1 d .
C(85) C 0.0072 0.3311 0.6509 0.047(3) Uani 1.00 1 d .
C(86) C -0.0778 0.4004 0.6376 0.055(3) Uani 1.00 1 d .
C(87) C -0.2133 0.4029 0.6348 0.067(4) Uani 1.00 1 d .
C(88) C -0.2706 0.3364 0.6430 0.073(4) Uani 1.00 1 d .
C(89) C -0.1905 0.2667 0.6563 0.066(4) Uani 1.00 1 d .
C(90) C -0.0551 0.2642 0.6606 0.055(3) Uani 1.00 1 d .
C(91) C 0.2505 0.2484 0.6791 0.055(3) Uani 1.00 1 d .
C(92) C 0.2155 0.2131 0.7287 0.071(4) Uani 1.00 1 d .
C(93) C 0.2893 0.1472 0.7592 0.091(5) Uani 1.00 1 d .
C(94) C 0.4010 0.1152 0.7396 0.104(6) Uani 1.00 1 d .
C(95) C 0.4385 0.1473 0.6921 0.090(5) Uani 1.00 1 d .
C(96) C 0.3668 0.2138 0.6618 0.058(3) Uani 1.00 1 d .
B(1) B 0.8749 0.6463 0.8386 0.043(3) Uani 1.00 1 d .
B(2) B 0.1679 0.3303 0.6463 0.041(3) Uani 1.00 1 d .
H(1) H 0.2452 0.9619 0.9079 0.186 Uiso 1.00 1 c R
H(2) H 0.1520 0.9513 0.8664 0.186 Uiso 1.00 1 c R
H(3) H 0.0949 0.9880 0.9096 0.186 Uiso 1.00 1 c R
H(4) H 0.4095 0.7653 0.9205 0.167 Uiso 1.00 1 c R
H(5) H 0.3181 0.7685 0.8748 0.167 Uiso 1.00 1 c R
H(6) H 0.3608 0.8440 0.8830 0.167 Uiso 1.00 1 c R
H(7) H 0.1307 0.6335 0.9560 0.109 Uiso 1.00 1 c R
H(8) H 0.2772 0.6491 0.9499 0.109 Uiso 1.00 1 c R
H(9) H 0.2145 0.6296 1.0040 0.109 Uiso 1.00 1 c R
H(10) H -0.0654 0.7441 1.0504 0.130 Uiso 1.00 1 c R
H(11) H -0.1413 0.7428 1.0017 0.130 Uiso 1.00 1 c R
H(12) H -0.0332 0.6757 1.0255 0.130 Uiso 1.00 1 c R
H(13) H -0.0585 0.9609 0.9675 0.165 Uiso 1.00 1 c R
H(14) H -0.1557 0.9002 0.9707 0.165 Uiso 1.00 1 c R
H(15) H -0.0779 0.9011 1.0191 0.165 Uiso 1.00 1 c R
H(16) H 0.3905 0.7176 1.2617 0.098 Uiso 1.00 1 c R
H(17) H 0.4728 0.6560 1.2392 0.098 Uiso 1.00 1 c R
H(18) H 0.5433 0.7128 1.2604 0.098 Uiso 1.00 1 c R
H(19) H 0.6535 0.6580 1.1584 0.092 Uiso 1.00 1 c R
H(20) H 0.7260 0.7225 1.1234 0.092 Uiso 1.00 1 c R
H(21) H 0.7310 0.7089 1.1824 0.092 Uiso 1.00 1 c R
H(22) H 0.6981 0.8314 1.0722 0.096 Uiso 1.00 1 c R
H(23) H 0.5834 0.8863 1.0409 0.096 Uiso 1.00 1 c R
H(24) H 0.6614 0.9134 1.0801 0.096 Uiso 1.00 1 c R
H(25) H 0.4203 0.9936 1.1038 0.095 Uiso 1.00 1 c R
H(26) H 0.3409 0.9619 1.0673 0.095 Uiso 1.00 1 c R
H(27) H 0.2797 0.9716 1.1188 0.095 Uiso 1.00 1 c R
H(28) H 0.2882 0.8629 1.2370 0.094 Uiso 1.00 1 c R
H(29) H 0.2097 0.9036 1.1869 0.095 Uiso 1.00 1 c R
H(30) H 0.1973 0.8178 1.2136 0.095 Uiso 1.00 1 c R
H(31) H 0.1047 0.6568 1.0957 0.106 Uiso 1.00 1 c R
H(32) H 0.2296 0.6049 1.0852 0.106 Uiso 1.00 1 c R
H(33) H 0.1369 0.5737 1.1302 0.106 Uiso 1.00 1 c R
H(34) H 0.3456 0.5294 1.1950 0.088 Uiso 1.00 1 c R
H(35) H 0.4392 0.5601 1.1502 0.088 Uiso 1.00 1 c R
H(36) H 0.4458 0.5845 1.2010 0.088 Uiso 1.00 1 c R
H(37) H 0.1989 0.6800 1.2291 0.114 Uiso 1.00 1 c R
H(38) H 0.0808 0.6959 1.1913 0.114 Uiso 1.00 1 c R
H(39) H 0.1312 0.6119 1.2207 0.114 Uiso 1.00 1 c R
H(40) H 0.6312 0.6874 1.0310 0.155 Uiso 1.00 1 c R
H(41) H 0.5619 0.7383 0.9812 0.155 Uiso 1.00 1 c R
H(42) H 0.5940 0.7752 1.0246 0.155 Uiso 1.00 1 c R
H(43) H 0.1675 1.0989 0.6685 0.129 Uiso 1.00 1 c R
H(44) H 0.0821 1.0546 0.6422 0.129 Uiso 1.00 1 c R
H(45) H 0.1036 1.0287 0.7011 0.129 Uiso 1.00 1 c R
H(46) H 0.2669 0.9350 0.7697 0.185 Uiso 1.00 1 c R
H(47) H 0.1782 0.8873 0.7476 0.185 Uiso 1.00 1 c R
H(48) H 0.3197 0.8519 0.7670 0.185 Uiso 1.00 1 c R
H(49) H 0.5069 0.8130 0.7372 0.238 Uiso 1.00 1 c R
H(50) H 0.5574 0.8014 0.6847 0.238 Uiso 1.00 1 c R
H(51) H 0.6212 0.8566 0.7098 0.238 Uiso 1.00 1 c R
H(52) H 0.6379 0.9115 0.6080 0.193 Uiso 1.00 1 c R
H(53) H 0.5482 0.9536 0.5612 0.193 Uiso 1.00 1 c R
H(54) H 0.6139 1.0009 0.5920 0.193 Uiso 1.00 1 c R
H(55) H 0.4004 1.1081 0.5721 0.122 Uiso 1.00 1 c R
H(56) H 0.3334 1.0594 0.5427 0.122 Uiso 1.00 1 c R
H(57) H 0.2484 1.1076 0.5745 0.122 Uiso 1.00 1 c R
H(58) H 0.1001 0.6256 0.4915 0.077 Uiso 1.00 1 c R
H(59) H 0.1871 0.6856 0.4601 0.077 Uiso 1.00 1 c R
H(60) H 0.2422 0.6271 0.5099 0.077 Uiso 1.00 1 c R
H(61) H 0.0474 0.6111 0.6422 0.068 Uiso 1.00 1 c R
H(62) H 0.0361 0.5797 0.5943 0.068 Uiso 1.00 1 c R
H(63) H 0.1737 0.5898 0.6130 0.068 Uiso 1.00 1 c R
H(64) H -0.0768 0.7955 0.6479 0.067 Uiso 1.00 1 c R
H(65) H -0.1834 0.7645 0.6215 0.067 Uiso 1.00 1 c R
H(66) H -0.0775 0.7073 0.6565 0.067 Uiso 1.00 1 c R
H(67) H -0.0109 0.9364 0.5297 0.070 Uiso 1.00 1 c R
H(68) H -0.1333 0.9113 0.5085 0.070 Uiso 1.00 1 c R
H(69) H -0.1209 0.9037 0.5668 0.070 Uiso 1.00 1 c R
H(70) H 0.1831 0.8355 0.4411 0.070 Uiso 1.00 1 c R
H(71) H 0.0420 0.8215 0.4286 0.070 Uiso 1.00 1 c R
H(72) H 0.0624 0.8933 0.4476 0.070 Uiso 1.00 1 c R
H(73) H 0.5518 0.7513 0.6119 0.078 Uiso 1.00 1 c R
H(74) H 0.6334 0.7505 0.5627 0.078 Uiso 1.00 1 c R
H(75) H 0.5424 0.8243 0.5662 0.078 Uiso 1.00 1 c R
H(76) H 0.4593 0.6184 0.6077 0.085 Uiso 1.00 1 c R
H(77) H 0.3915 0.6082 0.5596 0.085 Uiso 1.00 1 c R
H(78) H 0.5406 0.6178 0.5584 0.085 Uiso 1.00 1 c R
H(79) H 0.5313 0.7330 0.4748 0.072 Uiso 1.00 1 c R
H(80) H 0.3806 0.7436 0.4640 0.072 Uiso 1.00 1 c R
H(81) H 0.4500 0.8133 0.4685 0.072 Uiso 1.00 1 c R
H(82) H 0.1050 0.7450 0.7017 0.084 Uiso 1.00 1 c R
H(83) H 0.1686 0.6638 0.6986 0.084 Uiso 1.00 1 c R
H(84) H 0.2244 0.7035 0.7366 0.084 Uiso 1.00 1 c R
H(85) H 1.0272 0.5045 0.8705 0.091 Uiso 1.00 1 c R
H(86) H 1.2494 0.4619 0.8764 0.114 Uiso 1.00 1 c R
H(87) H 1.4039 0.5479 0.8524 0.115 Uiso 1.00 1 c R
H(88) H 1.3307 0.6791 0.8269 0.096 Uiso 1.00 1 c R
H(89) H 1.1057 0.7219 0.8218 0.075 Uiso 1.00 1 c R
H(90) H 0.6419 0.6881 0.7843 0.071 Uiso 1.00 1 c R
H(91) H 0.5482 0.6515 0.7187 0.074 Uiso 1.00 1 c R
H(92) H 0.6762 0.5706 0.6752 0.070 Uiso 1.00 1 c R
H(93) H 0.8866 0.5198 0.7053 0.066 Uiso 1.00 1 c R
H(94) H 0.9756 0.5529 0.7732 0.057 Uiso 1.00 1 c R
H(95) H 0.9580 0.5907 0.9399 0.074 Uiso 1.00 1 c R
H(96) H 0.8567 0.5428 1.0164 0.085 Uiso 1.00 1 c R
H(97) H 0.6328 0.5260 1.0171 0.096 Uiso 1.00 1 c R
H(98) H 0.5187 0.5525 0.9405 0.113 Uiso 1.00 1 c R
H(99) H 0.6240 0.6020 0.8647 0.078 Uiso 1.00 1 c R
H(100) H 0.8940 0.7723 0.7550 0.081 Uiso 1.00 1 c R
H(101) H 0.8571 0.9034 0.7418 0.108 Uiso 1.00 1 c R
H(102) H 0.7890 0.9554 0.8094 0.226 Uiso 1.00 1 c R
H(103) H 0.7576 0.8726 0.8897 0.245 Uiso 1.00 1 c R
H(104) H 0.7875 0.7415 0.9013 0.157 Uiso 1.00 1 c R
H(105) H 0.1846 0.2346 0.5811 0.063 Uiso 1.00 1 c R
H(106) H 0.1897 0.2559 0.4925 0.078 Uiso 1.00 1 c R
H(107) H 0.1976 0.3807 0.4395 0.079 Uiso 1.00 1 c R
H(108) H 0.1970 0.4819 0.4780 0.080 Uiso 1.00 1 c R
H(109) H 0.1954 0.4600 0.5656 0.074 Uiso 1.00 1 c R
H(110) H 0.3897 0.4070 0.6254 0.064 Uiso 1.00 1 c R
H(111) H 0.4904 0.4849 0.6648 0.072 Uiso 1.00 1 c R
H(112) H 0.3836 0.5300 0.7303 0.083 Uiso 1.00 1 c R
H(113) H 0.1855 0.4877 0.7604 0.071 Uiso 1.00 1 c R
H(114) H 0.0869 0.4058 0.7232 0.066 Uiso 1.00 1 c R
H(115) H -0.0405 0.4477 0.6302 0.065 Uiso 1.00 1 c R
H(116) H -0.2669 0.4513 0.6269 0.078 Uiso 1.00 1 c R
H(117) H -0.3635 0.3380 0.6398 0.088 Uiso 1.00 1 c R
H(118) H -0.2290 0.2198 0.6625 0.083 Uiso 1.00 1 c R
H(119) H -0.0028 0.2154 0.6703 0.066 Uiso 1.00 1 c R
H(120) H 0.1379 0.2344 0.7427 0.086 Uiso 1.00 1 c R
H(121) H 0.2622 0.1251 0.7932 0.106 Uiso 1.00 1 c R
H(122) H 0.4513 0.0703 0.7597 0.122 Uiso 1.00 1 c R
H(123) H 0.5154 0.1246 0.6785 0.110 Uiso 1.00 1 c R
H(124) H 0.3982 0.2362 0.6286 0.071 Uiso 1.00 1 c R

loop_
_atom_site_aniso_label
_atom_site_aniso_U_11
_atom_site_aniso_U_22
_atom_site_aniso_U_33
_atom_site_aniso_U_12
_atom_site_aniso_U_13
_atom_site_aniso_U_23
Rh(1) 0.0578 0.0309 0.0377 -0.0086 -0.0064 -0.0025
Rh(2) 0.0310 0.0299 0.0309 -0.0022 -0.0015 -0.0049
Mo(1) 0.0772 0.0461 0.0443 -0.0161 -0.0127 -0.0035
Mo(2) 0.0407 0.0370 0.0461 -0.0012 -0.0070 -0.0136
S(1) 0.0761 0.0597 0.0551 -0.0113 -0.0003 -0.0186
S(2) 0.0611 0.0667 0.0651 0.0029 -0.0108 -0.0129
S(3) 0.0470 0.0424 0.0356 0.0019 -0.0051 -0.0061
S(4) 0.0552 0.0367 0.0449 -0.0141 -0.0034 -0.0018
P(1) 0.0689 0.0421 0.0536 -0.0140 -0.0014 -0.0014
P(2) 0.0375 0.0498 0.0490 -0.0034 0.0031 -0.0150
O(1) 0.1954 0.1082 0.0951 -0.0940 -0.0213 0.0284
O(2) 0.0537 0.0977 0.1004 -0.0075 0.0160 -0.0523
N(1) 0.1102 0.0675 0.0562 -0.0396 -0.0202 0.0069
N(2) 0.0524 0.0595 0.0568 -0.0101 0.0017 -0.0319
C(1) 0.1443 0.0740 0.0770 -0.0327 -0.0461 -0.0077
C(2) 0.1273 0.0878 0.0443 -0.0373 -0.0073 -0.0097
C(3) 0.0837 0.0747 0.0538 -0.0182 -0.0082 -0.0159
C(4) 0.0908 0.0721 0.0827 -0.0229 -0.0296 -0.0027
C(5) 0.0827 0.0929 0.0877 -0.0040 -0.0412 -0.0171
C(6) 0.3191 0.0734 0.0736 -0.0638 -0.0867 0.0351
C(7) 0.2140 0.1434 0.0604 -0.0779 0.0312 -0.0330
C(8) 0.1101 0.0933 0.0692 -0.0396 -0.0084 -0.0336
C(9) 0.0788 0.1108 0.1350 -0.0250 -0.0263 -0.0361
C(10) 0.1226 0.1186 0.1708 0.0530 -0.0958 -0.0508
C(11) 0.0863 0.0475 0.0481 -0.0025 -0.0113 -0.0152
C(12) 0.0614 0.0367 0.0593 -0.0024 -0.0136 -0.0174
C(13) 0.0614 0.0419 0.0567 -0.0127 -0.0063 -0.0145
C(14) 0.0697 0.0438 0.0507 -0.0079 -0.0120 -0.0086
C(15) 0.0644 0.0626 0.0536 -0.0085 -0.0070 -0.0253
C(16) 0.1379 0.0641 0.0423 -0.0054 -0.0319 0.0005
C(17) 0.0776 0.0568 0.0962 0.0119 -0.0213 -0.0210
C(18) 0.0654 0.0743 0.1010 -0.0210 0.0064 -0.0198
C(19) 0.1192 0.0287 0.0898 0.0010 -0.0088 -0.0004
C(20) 0.1036 0.0640 0.0687 0.0042 -0.0006 -0.0215
C(21) 0.1017 0.0674 0.0969 -0.0433 -0.0197 -0.0068
C(22) 0.0986 0.0384 0.0832 0.0015 -0.0140 -0.0047
C(23) 0.1115 0.0854 0.0880 -0.0333 0.0285 -0.0102
C(24) 0.1091 0.1495 0.1298 -0.0405 0.0422 -0.0678
C(25) 0.0704 0.0479 0.0581 0.0005 -0.0162 -0.0276
C(26) 0.0976 0.0766 0.0443 -0.0319 -0.0174 -0.0200
C(27) 0.0803 0.0471 0.1212 0.0052 -0.0614 -0.0357
C(28) 0.0435 0.0662 0.1067 -0.0067 0.0040 -0.0436
C(29) 0.0649 0.0441 0.0594 -0.0121 -0.0135 -0.0245
C(30) 0.1048 0.0864 0.1307 0.0135 -0.0167 -0.0789
C(31) 0.2732 0.1523 0.0374 -0.0870 -0.0159 -0.0179
C(32) 0.2040 0.0894 0.3014 0.0686 -0.2023 -0.0762
C(33) 0.0852 0.1382 0.2594 -0.0602 0.0482 -0.1257
C(34) 0.1645 0.0623 0.0778 -0.0508 -0.0194 -0.0151
C(35) 0.0349 0.0398 0.0416 -0.0036 -0.0087 -0.0108
C(36) 0.0337 0.0373 0.0474 -0.0033 -0.0022 -0.0122
C(37) 0.0246 0.0355 0.0443 -0.0001 -0.0019 -0.0091
C(38) 0.0420 0.0478 0.0458 -0.0081 -0.0084 -0.0181
C(39) 0.0421 0.0408 0.0404 -0.0103 -0.0071 -0.0082
C(40) 0.0671 0.0680 0.0574 -0.0066 -0.0034 -0.0336
C(41) 0.0606 0.0351 0.0737 -0.0159 0.0013 -0.0062
C(42) 0.0469 0.0567 0.0644 -0.0061 0.0074 -0.0201
C(43) 0.0526 0.0409 0.0810 0.0122 -0.0182 -0.0150
C(44) 0.0729 0.0689 0.0321 -0.0175 -0.0160 0.0015
C(45) 0.0508 0.0659 0.0773 -0.0088 0.0004 -0.0256
C(46) 0.0532 0.0539 0.1057 0.0151 -0.0039 -0.0262
C(47) 0.0351 0.0857 0.0582 -0.0007 0.0091 -0.0095
C(48) 0.0845 0.0829 0.0415 -0.0101 0.0014 -0.0019
C(49) 0.0480 0.0659 0.0390 -0.0083 -0.0034 -0.0243
C(50) 0.0669 0.0902 0.0704 0.0012 -0.0141 -0.0360
C(51) 0.0598 0.1341 0.0899 0.0370 -0.0279 -0.0721
C(52) 0.0418 0.1676 0.0775 0.0090 -0.0148 -0.0668
C(53) 0.0464 0.1383 0.0557 -0.0183 0.0083 -0.0337
C(54) 0.0517 0.0990 0.0377 -0.0089 -0.0064 -0.0188
C(55) 0.0397 0.0404 0.0527 0.0015 -0.0102 -0.0100
C(56) 0.0654 0.0448 0.0681 0.0166 -0.0234 -0.0250
C(57) 0.0561 0.0583 0.0716 0.0023 -0.0262 -0.0124
C(58) 0.0717 0.0490 0.0537 -0.0107 -0.0169 -0.0076
C(59) 0.0681 0.0518 0.0444 -0.0111 0.0020 -0.0133
C(60) 0.0444 0.0587 0.0405 -0.0103 -0.0031 -0.0136
C(61) 0.0459 0.0342 0.0541 -0.0037 -0.0054 -0.0113
C(62) 0.0619 0.0641 0.0589 -0.0160 -0.0093 -0.0026
C(63) 0.0970 0.0712 0.0449 -0.0097 -0.0051 0.0020
C(64) 0.0900 0.0806 0.0706 -0.0254 0.0292 -0.0177
C(65) 0.0795 0.1259 0.0782 -0.0469 0.0191 -0.0209
C(66) 0.0562 0.0843 0.0551 -0.0037 -0.0062 -0.0113
C(67) 0.0754 0.0400 0.0474 -0.0093 0.0024 -0.0094
C(68) 0.0645 0.0729 0.0648 -0.0184 0.0159 -0.0240
C(69) 0.1289 0.0488 0.0913 -0.0241 -0.0136 -0.0016
C(70) 0.4243 0.0437 0.0975 -0.0038 -0.0157 -0.0320
C(71) 0.4638 0.0517 0.0977 0.0192 0.0193 -0.0377
C(72) 0.2783 0.0525 0.0612 -0.0014 0.0186 -0.0214
C(73) 0.0395 0.0561 0.0460 -0.0015 -0.0060 -0.0212
C(74) 0.0320 0.0714 0.0533 -0.0027 -0.0061 -0.0287
C(75) 0.0297 0.0960 0.0700 -0.0008 -0.0053 -0.0482
C(76) 0.0428 0.1154 0.0395 -0.0023 -0.0034 -0.0330
C(77) 0.0852 0.0619 0.0535 -0.0001 -0.0026 -0.0020
C(78) 0.0806 0.0596 0.0454 -0.0012 0.0061 -0.0205
C(79) 0.0466 0.0274 0.0446 0.0061 -0.0106 -0.0075
C(80) 0.0601 0.0496 0.0491 0.0014 -0.0154 -0.0146
C(81) 0.0485 0.0481 0.0823 0.0005 -0.0132 -0.0116
C(82) 0.0797 0.0418 0.0869 -0.0026 -0.0335 -0.0195
C(83) 0.0784 0.0453 0.0529 0.0208 -0.0194 -0.0235
C(84) 0.0601 0.0488 0.0552 0.0059 -0.0050 -0.0149
C(85) 0.0454 0.0579 0.0373 -0.0092 0.0111 -0.0131
C(86) 0.0520 0.0475 0.0630 0.0072 0.0091 -0.0147
C(87) 0.0557 0.0823 0.0572 0.0190 0.0021 -0.0199
C(88) 0.0515 0.1203 0.0493 -0.0197 0.0112 -0.0200
C(89) 0.0706 0.0766 0.0607 -0.0205 0.0110 -0.0327
C(90) 0.0597 0.0539 0.0523 -0.0117 0.0098 -0.0142
C(91) 0.0614 0.0546 0.0553 -0.0108 -0.0069 -0.0209
C(92) 0.0955 0.0621 0.0579 -0.0114 -0.0224 -0.0161
C(93) 0.1311 0.0621 0.0726 -0.0175 -0.0536 0.0052
C(94) 0.1278 0.0546 0.1239 0.0256 -0.0780 -0.0209
C(95) 0.0923 0.0676 0.1149 0.0233 -0.0555 -0.0432
C(96) 0.0495 0.0490 0.0783 0.0037 -0.0257 -0.0215
B(1) 0.0398 0.0503 0.0390 -0.0020 -0.0084 -0.0138
B(2) 0.0415 0.0371 0.0447 0.0056 -0.0095 -0.0147

loop_
_atom_type_symbol
_atom_type_description
_atom_type_scat_dispersion_real
_atom_type_scat_dispersion_imag
_atom_type_scat_source
C C 0.003 0.002
;
International Tables for Crystallography
(1992, Vol. C, Tables 4.2.6.8 and 6.1.1.4)
;
H H 0.000 0.000
;
International Tables for Crystallography
(1992, Vol. C, Table 6.1.1.4)
;
B B 0.001 0.001
;
International Tables for Crystallography
(1992, Vol. C, Tables 4.2.6.8 and 6.1.1.4)
;
Mo Mo -1.683 0.686
;
International Tables for Crystallography
(1992, Vol. C, Tables 4.2.6.8 and 6.1.1.4)
;
N N 0.006 0.003
;
International Tables for Crystallography
(1992, Vol. C, Tables 4.2.6.8 and 6.1.1.4)
;
O O 0.011 0.006
;
International Tables for Crystallography
(1992, Vol. C, Tables 4.2.6.8 and 6.1.1.4)
;
P P 0.102 0.094
;
International Tables for Crystallography
(1992, Vol. C, Tables 4.2.6.8 and 6.1.1.4)
;
Rh Rh -1.118 0.919
;
International Tables for Crystallography
(1992, Vol. C, Tables 4.2.6.8 and 6.1.1.4)
;
S S 0.125 0.123
;
International Tables for Crystallography
(1992, Vol. C, Tables 4.2.6.8 and 6.1.1.4)
;

loop_
_geom_angle_atom_site_label_1
_geom_angle_atom_site_label_2
_geom_angle_atom_site_label_3
_geom_angle
Rh(1) Mo(1) S(1) 52.1947
S(1) Rh(1) Mo(1) 51.8805
Rh(1) Mo(1) S(2) 52.7030
S(2) Rh(1) Mo(1) 50.1952
P(1) Rh(1) Mo(1) 102.9343
Rh(1) Mo(1) N(1) 89.2430
C(11) Rh(1) Mo(1) 163.1023
C(12) Rh(1) Mo(1) 136.2311
C(13) Rh(1) Mo(1) 104.8525
C(14) Rh(1) Mo(1) 100.9948
C(15) Rh(1) Mo(1) 128.2586
Rh(1) Mo(1) C(1) 173.2079
Rh(1) Mo(1) C(2) 151.1201
Rh(1) Mo(1) C(3) 128.4255
Rh(1) Mo(1) C(4) 125.4436
Rh(1) Mo(1) C(5) 142.6975
Rh(1) S(1) Mo(1) 75.9247
S(2) Rh(1) S(1) 97.1434
P(1) Rh(1) S(1) 85.7221
C(11) Rh(1) S(1) 136.9747
C(12) Rh(1) S(1) 104.4928
C(13) Rh(1) S(1) 101.4229
C(14) Rh(1) S(1) 127.3331
C(15) Rh(1) S(1) 162.5497
Rh(1) S(1) C(24) 113.9765
Rh(1) S(2) Mo(1) 77.1018
P(1) Rh(1) S(2) 87.3831
C(11) Rh(1) S(2) 125.7846
C(12) Rh(1) S(2) 151.6202
C(13) Rh(1) S(2) 120.6353
C(14) Rh(1) S(2) 90.5859
C(15) Rh(1) S(2) 91.9040
C(11) Rh(1) P(1) 92.8039
C(12) Rh(1) P(1) 112.0631
C(13) Rh(1) P(1) 149.3321
C(14) Rh(1) P(1) 146.8271
C(15) Rh(1) P(1) 109.6580
Rh(1) P(1) C(21) 117.1655
Rh(1) P(1) C(22) 113.4772
Rh(1) P(1) C(23) 113.9168
Rh(1) C(11) C(12) 70.4154
C(12) Rh(1) C(11) 37.3716
C(13) Rh(1) C(11) 61.5917
C(14) Rh(1) C(11) 62.1129
Rh(1) C(11) C(15) 69.7433
C(15) Rh(1) C(11) 37.7770
Rh(1) C(11) C(16) 133.1690
Rh(1) C(12) C(11) 72.2130
Rh(1) C(12) C(13) 74.6615
C(13) Rh(1) C(12) 37.2813
C(14) Rh(1) C(12) 61.7037
C(15) Rh(1) C(12) 62.7075
Rh(1) C(12) C(17) 128.8737
Rh(1) C(13) C(12) 68.0571
Rh(1) C(13) C(14) 70.3525
C(14) Rh(1) C(13) 35.5103
C(15) Rh(1) C(13) 61.1470
Rh(1) C(13) C(18) 133.5070
Rh(1) C(14) C(13) 74.1371
Rh(1) C(14) C(15) 69.3606
C(15) Rh(1) C(14) 37.2894
Rh(1) C(14) C(19) 129.0923
Rh(1) C(15) C(11) 72.4797
Rh(1) C(15) C(14) 73.3501
Rh(1) C(15) C(20) 126.7719
Rh(2) Mo(2) S(3) 52.0102
S(3) Rh(2) Mo(2) 52.0649
Rh(2) Mo(2) S(4) 53.0045
S(4) Rh(2) Mo(2) 50.2821
P(2) Rh(2) Mo(2) 103.7058
Rh(2) Mo(2) N(2) 88.7392
C(35) Rh(2) Mo(2) 161.8868
C(36) Rh(2) Mo(2) 136.2953
C(37) Rh(2) Mo(2) 104.4177
C(38) Rh(2) Mo(2) 100.7853
C(39) Rh(2) Mo(2) 127.9551
Rh(2) Mo(2) C(25) 170.8836
Rh(2) Mo(2) C(26) 153.7872
Rh(2) Mo(2) C(27) 131.0436
Rh(2) Mo(2) C(28) 126.9735
Rh(2) Mo(2) C(29) 142.7811
Rh(2) S(3) Mo(2) 75.9249
S(4) Rh(2) S(3) 96.5478
P(2) Rh(2) S(3) 85.4974
C(35) Rh(2) S(3) 137.5655
C(36) Rh(2) S(3) 105.1853
C(37) Rh(2) S(3) 101.6578
C(38) Rh(2) S(3) 128.0089
C(39) Rh(2) S(3) 163.9554
Rh(2) S(3) C(48) 112.4390
Rh(2) S(4) Mo(2) 76.7134
P(2) Rh(2) S(4) 86.6399
C(35) Rh(2) S(4) 125.7628
C(36) Rh(2) S(4) 152.3523
C(37) Rh(2) S(4) 121.8501
C(38) Rh(2) S(4) 91.6268
C(39) Rh(2) S(4) 91.9553
C(35) Rh(2) P(2) 93.1649
C(36) Rh(2) P(2) 111.5801
C(37) Rh(2) P(2) 148.9340
C(38) Rh(2) P(2) 146.3566
C(39) Rh(2) P(2) 108.6337
Rh(2) P(2) C(45) 116.5616
Rh(2) P(2) C(46) 113.1968
Rh(2) P(2) C(47) 114.3738
Rh(2) C(35) C(36) 71.1503
C(36) Rh(2) C(35) 36.9020
C(37) Rh(2) C(35) 61.1290
C(38) Rh(2) C(35) 61.1077
Rh(2) C(35) C(39) 69.1408
C(39) Rh(2) C(35) 37.3291
Rh(2) C(35) C(40) 133.5508
Rh(2) C(36) C(35) 71.9477
Rh(2) C(36) C(37) 73.3144
C(37) Rh(2) C(36) 37.3566
C(38) Rh(2) C(36) 61.5485
C(39) Rh(2) C(36) 63.0993
Rh(2) C(36) C(41) 127.7866
Rh(2) C(37) C(36) 69.3290
Rh(2) C(37) C(38) 71.5813
C(38) Rh(2) C(37) 35.8523
C(39) Rh(2) C(37) 62.3203
Rh(2) C(37) C(42) 134.0867
Rh(2) C(38) C(37) 72.5663
Rh(2) C(38) C(39) 67.8261
C(39) Rh(2) C(38) 37.7923
Rh(2) C(38) C(43) 126.5556
Rh(2) C(39) C(35) 73.5302
Rh(2) C(39) C(38) 74.3816
Rh(2) C(39) C(44) 128.8520
S(2) Mo(1) S(1) 99.7212
N(1) Mo(1) S(1) 96.5141
Mo(1) S(1) C(24) 112.4911
C(1) Mo(1) S(1) 134.4490
C(2) Mo(1) S(1) 99.0064
C(3) Mo(1) S(1) 88.2937
C(4) Mo(1) S(1) 110.9725
C(5) Mo(1) S(1) 144.0007
N(1) Mo(1) S(2) 106.7616
C(1) Mo(1) S(2) 122.1357
C(2) Mo(1) S(2) 147.4444
C(3) Mo(1) S(2) 119.5949
C(4) Mo(1) S(2) 91.0386
C(5) Mo(1) S(2) 91.2164
Mo(1) N(1) O(1) 164.8805
C(1) Mo(1) N(1) 88.4055
C(2) Mo(1) N(1) 97.2605
C(3) Mo(1) N(1) 131.8539
C(4) Mo(1) N(1) 144.3012
C(5) Mo(1) N(1) 113.0611
Mo(1) C(1) C(2) 71.4964
C(2) Mo(1) C(1) 35.6358
C(3) Mo(1) C(1) 57.1011
C(4) Mo(1) C(1) 56.1421
Mo(1) C(1) C(5) 75.3113
C(5) Mo(1) C(1) 34.2570
Mo(1) C(1) C(6) 122.7861
Mo(1) C(2) C(1) 72.8677
Mo(1) C(2) C(3) 76.9338
C(3) Mo(1) C(2) 35.0593
C(4) Mo(1) C(2) 57.3220
C(5) Mo(1) C(2) 58.7150
Mo(1) C(2) C(7) 120.2628
Mo(1) C(3) C(2) 68.0068
Mo(1) C(3) C(4) 75.1836
C(4) Mo(1) C(3) 33.2528
C(5) Mo(1) C(3) 56.8982
Mo(1) C(3) C(8) 125.6329
Mo(1) C(4) C(3) 71.5636
Mo(1) C(4) C(5) 69.7723
C(5) Mo(1) C(4) 34.0574
Mo(1) C(4) C(9) 128.8256
Mo(1) C(5) C(1) 70.4317
Mo(1) C(5) C(4) 76.1704
Mo(1) C(5) C(10) 123.8248
S(4) Mo(2) S(3) 98.9468
N(2) Mo(2) S(3) 99.5221
Mo(2) S(3) C(48) 113.8705
C(25) Mo(2) S(3) 136.6760
C(26) Mo(2) S(3) 101.7771
C(27) Mo(2) S(3) 89.3789
C(28) Mo(2) S(3) 110.5260
C(29) Mo(2) S(3) 143.1819
N(2) Mo(2) S(4) 105.2198
C(25) Mo(2) S(4) 120.8303
C(26) Mo(2) S(4) 146.5904
C(27) Mo(2) S(4) 120.6340
C(28) Mo(2) S(4) 91.6067
C(29) Mo(2) S(4) 90.8546
Mo(2) N(2) O(2) 167.4154
C(25) Mo(2) N(2) 86.7587
C(26) Mo(2) N(2) 96.8770
C(27) Mo(2) N(2) 131.2795
C(28) Mo(2) N(2) 142.7820
C(29) Mo(2) N(2) 112.0284
Mo(2) C(25) C(26) 72.0720
C(26) Mo(2) C(25) 35.0418
C(27) Mo(2) C(25) 57.0393
C(28) Mo(2) C(25) 56.3457
Mo(2) C(25) C(29) 74.6379
C(29) Mo(2) C(25) 34.3640
Mo(2) C(25) C(30) 121.6589
Mo(2) C(26) C(25) 72.8862
Mo(2) C(26) C(27) 78.0331
C(27) Mo(2) C(26) 34.7617
C(28) Mo(2) C(26) 56.6118
C(29) Mo(2) C(26) 57.2936
Mo(2) C(26) C(31) 121.7957
Mo(2) C(27) C(26) 67.2051
Mo(2) C(27) C(28) 74.3026
C(28) Mo(2) C(27) 32.9478
C(29) Mo(2) C(27) 55.7092
Mo(2) C(27) C(32) 125.5758
Mo(2) C(28) C(27) 72.7496
Mo(2) C(28) C(29) 69.2151
C(29) Mo(2) C(28) 33.3048
Mo(2) C(28) C(33) 129.1911
Mo(2) C(29) C(25) 70.9982
Mo(2) C(29) C(28) 77.4802
Mo(2) C(29) C(34) 123.7507
C(22) P(1) C(21) 101.2876
C(23) P(1) C(21) 103.2553
C(23) P(1) C(22) 106.2826
C(46) P(2) C(45) 101.3339
C(47) P(2) C(45) 104.2324
C(47) P(2) C(46) 105.7016
C(1) C(2) C(3) 105.8461
C(5) C(1) C(2) 110.2380
C(6) C(1) C(2) 122.4947
C(1) C(2) C(7) 128.4869
C(1) C(5) C(4) 106.8779
C(6) C(1) C(5) 127.1590
C(1) C(5) C(10) 127.0119
C(2) C(3) C(4) 108.4079
C(7) C(2) C(3) 125.3856
C(2) C(3) C(8) 125.8448
C(3) C(4) C(5) 108.4149
C(8) C(3) C(4) 125.6312
C(3) C(4) C(9) 128.6352
C(4) C(5) C(10) 125.7879
C(9) C(4) C(5) 122.6962
C(11) C(12) C(13) 108.0753
C(15) C(11) C(12) 106.6859
C(16) C(11) C(12) 125.6363
C(11) C(12) C(17) 125.1756
C(11) C(15) C(14) 108.0792
C(16) C(11) C(15) 126.7723
C(11) C(15) C(20) 124.9084
C(12) C(13) C(14) 107.7888
C(17) C(12) C(13) 125.5279
C(12) C(13) C(18) 124.2064
C(13) C(14) C(15) 109.0177
C(18) C(13) C(14) 127.4608
C(13) C(14) C(19) 125.5679
C(19) C(14) C(15) 124.8879
C(14) C(15) C(20) 126.4345
C(25) C(26) C(27) 107.8252
C(29) C(25) C(26) 107.5803
C(30) C(25) C(26) 127.1250
C(25) C(26) C(31) 125.3293
C(25) C(29) C(28) 109.4871
C(30) C(25) C(29) 125.2057
C(25) C(29) C(34) 126.1200
C(26) C(27) C(28) 107.0534
C(31) C(26) C(27) 126.2866
C(26) C(27) C(32) 126.3410
C(27) C(28) C(29) 107.8909
C(32) C(27) C(28) 126.5545
C(27) C(28) C(33) 127.9312
C(28) C(29) C(34) 123.9973
C(33) C(28) C(29) 123.7621
C(35) C(36) C(37) 107.0356
C(39) C(35) C(36) 109.2959
C(40) C(35) C(36) 123.5053
C(35) C(36) C(41) 126.5116
C(35) C(39) C(38) 106.5327
C(40) C(35) C(39) 126.4873
C(35) C(39) C(44) 125.9711
C(36) C(37) C(38) 107.9230
C(41) C(36) C(37) 125.7011
C(36) C(37) C(42) 125.5774
C(37) C(38) C(39) 108.6701
C(42) C(37) C(38) 125.3745
C(37) C(38) C(43) 127.3445
C(43) C(38) C(39) 123.9678
C(38) C(39) C(44) 125.8384
C(49) C(50) C(51) 123.9965
C(54) C(49) C(50) 113.1883
B(1) C(49) C(50) 121.7096
C(49) C(54) C(53) 123.5678
B(1) C(49) C(54) 125.1014
C(49) B(1) C(55) 109.1055
C(49) B(1) C(61) 108.0825
C(49) B(1) C(67) 109.8258
C(50) C(51) C(52) 120.7186
C(51) C(52) C(53) 118.3314
C(52) C(53) C(54) 120.1346
C(60) C(55) C(56) 113.6696
B(1) C(55) C(56) 121.2638
C(55) C(56) C(57) 124.2545
B(1) C(55) C(60) 125.0577
C(55) C(60) C(59) 123.0956
C(55) B(1) C(61) 111.1220
C(55) B(1) C(67) 108.9434
C(56) C(57) C(58) 119.5237
C(57) C(58) C(59) 117.9389
C(58) C(59) C(60) 121.3856
B(1) C(61) C(62) 123.4280
C(66) C(61) C(62) 112.0094
C(61) C(62) C(63) 125.1101
B(1) C(61) C(66) 124.1770
C(61) C(66) C(65) 125.4994
C(61) B(1) C(67) 109.7468
C(62) C(63) C(64) 118.9090
C(63) C(64) C(65) 119.8709
C(64) C(65) C(66) 118.5754
B(1) C(67) C(68) 123.7156
C(72) C(67) C(68) 113.7572
C(67) C(68) C(69) 124.9207
B(1) C(67) C(72) 122.4926
C(67) C(72) C(71) 122.7016
C(68) C(69) C(70) 118.9328
C(69) C(70) C(71) 118.9488
C(70) C(71) C(72) 120.7191
C(73) C(74) C(75) 122.0441
C(78) C(73) C(74) 115.0412
B(2) C(73) C(74) 120.5773
C(73) C(78) C(77) 123.4934
B(2) C(73) C(78) 123.7412
C(73) B(2) C(79) 112.2294
C(73) B(2) C(85) 102.0524
C(73) B(2) C(91) 112.4258
C(74) C(75) C(76) 120.8545
C(75) C(76) C(77) 117.4238
C(76) C(77) C(78) 121.1340
B(2) C(79) C(80) 122.2318
C(79) C(80) C(81) 123.6793
C(84) C(79) C(80) 113.8493
B(2) C(79) C(84) 123.5533
C(79) C(84) C(83) 122.6147
C(79) B(2) C(85) 114.3472
C(79) B(2) C(91) 102.9078
C(80) C(81) C(82) 120.0562
C(81) C(82) C(83) 119.0666
C(82) C(83) C(84) 120.6766
C(90) C(85) C(86) 115.0210
B(2) C(85) C(86) 121.2798
C(85) C(86) C(87) 122.8935
B(2) C(85) C(90) 123.0064
C(85) C(90) C(89) 122.1062
C(85) B(2) C(91) 113.2761
C(86) C(87) C(88) 120.5138
C(87) C(88) C(89) 118.5072
C(88) C(89) C(90) 120.8907
C(96) C(91) C(92) 114.6832
B(2) C(91) C(92) 121.3724
C(91) C(92) C(93) 122.9652
B(2) C(91) C(96) 123.6359
C(91) C(96) C(95) 122.0090
C(92) C(93) C(94) 119.4522
C(93) C(94) C(95) 119.6219
C(94) C(95) C(96) 121.2342
S(1) C(24) H(42) 109.6978
S(1) C(24) H(41) 109.4239
S(1) C(24) H(40) 109.2876
S(3) C(48) H(82) 109.4611
S(3) C(48) H(83) 109.4454
S(3) C(48) H(84) 109.5008
P(1) C(21) H(31) 109.3844
P(1) C(21) H(32) 109.1881
P(1) C(21) H(33) 109.8411
P(1) C(22) H(35) 109.2398
P(1) C(22) H(36) 109.2580
P(1) C(22) H(34) 109.9141
P(1) C(23) H(37) 109.4587
P(1) C(23) H(38) 109.0106
P(1) C(23) H(39) 109.9331
P(2) C(45) H(75) 109.4243
P(2) C(45) H(73) 109.4948
P(2) C(45) H(74) 109.4871
P(2) C(46) H(76) 109.4852
P(2) C(46) H(77) 109.4567
P(2) C(46) H(78) 109.4700
P(2) C(47) H(80) 109.4728
P(2) C(47) H(81) 109.4686
P(2) C(47) H(79) 109.4668
C(1) C(6) H(1) 109.7434
C(1) C(6) H(3) 108.7911
C(1) C(6) H(2) 109.8784
C(2) C(7) H(4) 109.6221
C(2) C(7) H(6) 109.3991
C(2) C(7) H(5) 109.3812
C(3) C(8) H(9) 109.1982
C(3) C(8) H(8) 109.4239
C(3) C(8) H(7) 109.7839
C(4) C(9) H(10) 109.0036
C(4) C(9) H(11) 110.3225
C(4) C(9) H(12) 109.0836
C(5) C(10) H(15) 108.9881
C(5) C(10) H(13) 110.2913
C(5) C(10) H(14) 109.1268
H(3) C(6) H(1) 109.4734
H(2) C(6) H(1) 109.4745
H(3) C(6) H(2) 109.4642
H(6) C(7) H(4) 109.4766
H(5) C(7) H(4) 109.4756
H(6) C(7) H(5) 109.4725
H(9) C(8) H(7) 109.4743
H(8) C(8) H(7) 109.4652
H(9) C(8) H(8) 109.4813
H(11) C(9) H(10) 109.4736
H(12) C(9) H(10) 109.4757
H(12) C(9) H(11) 109.4650
H(15) C(10) H(13) 109.4745
H(14) C(10) H(13) 109.4779
H(15) C(10) H(14) 109.4654
C(11) C(16) H(17) 109.7249
C(11) C(16) H(16) 109.2524
C(11) C(16) H(18) 109.4369
C(12) C(17) H(19) 109.7945
C(12) C(17) H(20) 108.9412
C(12) C(17) H(21) 109.6733
C(13) C(18) H(23) 109.2330
C(13) C(18) H(22) 109.2591
C(13) C(18) H(24) 109.9204
C(14) C(19) H(26) 109.0077
C(14) C(19) H(27) 109.1359
C(14) C(19) H(25) 110.2611
C(15) C(20) H(30) 109.5132
C(15) C(20) H(29) 109.0653
C(15) C(20) H(28) 109.8244
H(17) C(16) H(16) 109.4690
H(18) C(16) H(16) 109.4741
H(18) C(16) H(17) 109.4697
H(20) C(17) H(19) 109.4810
H(21) C(17) H(19) 109.4759
H(21) C(17) H(20) 109.4599
H(23) C(18) H(22) 109.4620
H(24) C(18) H(22) 109.4717
H(24) C(18) H(23) 109.4801
H(26) C(19) H(25) 109.4796
H(27) C(19) H(25) 109.4677
H(27) C(19) H(26) 109.4724
H(30) C(20) H(28) 109.4803
H(29) C(20) H(28) 109.4730
H(30) C(20) H(29) 109.4702
H(32) C(21) H(31) 109.4673
H(33) C(21) H(31) 109.4769
H(33) C(21) H(32) 109.4687
H(35) C(22) H(34) 109.4661
H(36) C(22) H(34) 109.4740
H(36) C(22) H(35) 109.4744
H(38) C(23) H(37) 109.4758
H(39) C(23) H(37) 109.4714
H(39) C(23) H(38) 109.4764
H(42) C(24) H(40) 109.4707
H(41) C(24) H(40) 109.4733
H(42) C(24) H(41) 109.4737
C(25) C(30) H(44) 109.6363
C(25) C(30) H(45) 109.3097
C(25) C(30) H(43) 109.4634
C(26) C(31) H(47) 109.3089
C(26) C(31) H(48) 109.6332
C(26) C(31) H(46) 109.4737
C(27) C(32) H(50) 109.4042
C(27) C(32) H(49) 109.6093
C(27) C(32) H(51) 109.3977
C(28) C(33) H(53) 109.5464
C(28) C(33) H(52) 109.4257
C(28) C(33) H(54) 109.4443
C(29) C(34) H(56) 109.5134
C(29) C(34) H(55) 109.3611
C(29) C(34) H(57) 109.5297
H(44) C(30) H(43) 109.4685
H(45) C(30) H(43) 109.4736
H(45) C(30) H(44) 109.4757
H(47) C(31) H(46) 109.4713
H(48) C(31) H(46) 109.4707
H(48) C(31) H(47) 109.4692
H(50) C(32) H(49) 109.4719
H(51) C(32) H(49) 109.4874
H(51) C(32) H(50) 109.4567
H(53) C(33) H(52) 109.4671
H(54) C(33) H(52) 109.4721
H(54) C(33) H(53) 109.4716
H(56) C(34) H(55) 109.4768
H(57) C(34) H(55) 109.4757
H(57) C(34) H(56) 109.4705
C(35) C(40) H(60) 109.3442
C(35) C(40) H(58) 109.5918
C(35) C(40) H(59) 109.4821
C(36) C(41) H(63) 109.5484
C(36) C(41) H(61) 109.4756
C(36) C(41) H(62) 109.3871
C(37) C(42) H(64) 109.4494
C(37) C(42) H(65) 109.5347
C(37) C(42) H(66) 109.4247
C(38) C(43) H(67) 109.5088
C(38) C(43) H(69) 109.4184
C(38) C(43) H(68) 109.4925
C(39) C(44) H(70) 109.4496
C(39) C(44) H(72) 109.5362
C(39) C(44) H(71) 109.4363
H(60) C(40) H(58) 109.4751
H(59) C(40) H(58) 109.4643
H(60) C(40) H(59) 109.4697
H(63) C(41) H(61) 109.4729
H(62) C(41) H(61) 109.4670
H(63) C(41) H(62) 109.4762
H(65) C(42) H(64) 109.4729
H(66) C(42) H(64) 109.4792
H(66) C(42) H(65) 109.4664
H(69) C(43) H(67) 109.4781
H(68) C(43) H(67) 109.4678
H(69) C(43) H(68) 109.4618
H(72) C(44) H(70) 109.4702
H(71) C(44) H(70) 109.4725
H(72) C(44) H(71) 109.4625
H(75) C(45) H(73) 109.4797
H(74) C(45) H(73) 109.4697
H(75) C(45) H(74) 109.4718
H(77) C(46) H(76) 109.4717
H(78) C(46) H(76) 109.4763
H(78) C(46) H(77) 109.4675
H(80) C(47) H(79) 109.4708
H(81) C(47) H(79) 109.4750
H(81) C(47) H(80) 109.4733
H(83) C(48) H(82) 109.4721
H(84) C(48) H(82) 109.4748
H(84) C(48) H(83) 109.4731
C(49) C(50) H(85) 118.0317
C(49) C(54) H(89) 118.2266
H(85) C(50) C(51) 117.9718
C(50) C(51) H(86) 119.6112
H(86) C(51) C(52) 119.6701
C(51) C(52) H(87) 120.8509
C(52) C(53) H(88) 119.9944
H(87) C(52) C(53) 120.8177
H(88) C(53) C(54) 119.8710
C(53) C(54) H(89) 118.2054
C(55) C(56) H(90) 117.8886
C(55) C(60) H(94) 118.4881
C(56) C(57) H(91) 120.2556
H(90) C(56) C(57) 117.8568
H(91) C(57) C(58) 120.2207
C(57) C(58) H(92) 121.0218
H(92) C(58) C(59) 121.0392
C(58) C(59) H(93) 119.2728
C(59) C(60) H(94) 118.4163
H(93) C(59) C(60) 119.3417
C(61) C(62) H(95) 117.3517
C(61) C(66) H(99) 117.3543
H(95) C(62) C(63) 117.5381
C(62) C(63) H(96) 120.4913
H(96) C(63) C(64) 120.5998
C(63) C(64) H(97) 120.0415
C(64) C(65) H(98) 120.5509
H(97) C(64) C(65) 120.0875
C(65) C(66) H(99) 117.1462
H(98) C(65) C(66) 120.8736
C(67) C(68) H(100) 117.5728
C(67) C(72) H(104) 118.6899
H(100) C(68) C(69) 117.5062
C(68) C(69) H(101) 120.4969
H(101) C(69) C(70) 120.5697
C(69) C(70) H(102) 120.4104
C(70) C(71) H(103) 119.6006
H(102) C(70) C(71) 120.6404
C(71) C(72) H(104) 118.6083
H(103) C(71) C(72) 119.6802
C(73) C(74) H(105) 119.0268
C(73) C(78) H(109) 118.2885
H(105) C(74) C(75) 118.9289
C(74) C(75) H(106) 119.6104
H(106) C(75) C(76) 119.5347
C(75) C(76) H(107) 121.3075
C(76) C(77) H(108) 119.3927
H(107) C(76) C(77) 121.2682
H(108) C(77) C(78) 119.4732
C(77) C(78) H(109) 118.2178
C(79) C(80) H(110) 118.1562
C(79) C(84) H(114) 118.5963
C(80) C(81) H(111) 120.0215
H(110) C(80) C(81) 118.1645
H(111) C(81) C(82) 119.9221
C(81) C(82) H(112) 120.5182
H(112) C(82) C(83) 120.4151
C(82) C(83) H(113) 119.7725
H(113) C(83) C(84) 119.5509
C(83) C(84) H(114) 118.7888
C(85) C(86) H(115) 118.5407
C(85) C(90) H(119) 118.9850
H(115) C(86) C(87) 118.5658
C(86) C(87) H(116) 119.6489
H(116) C(87) C(88) 119.8364
C(87) C(88) H(117) 120.6708
C(88) C(89) H(118) 119.5411
H(117) C(88) C(89) 120.8207
C(89) C(90) H(119) 118.9088
H(118) C(89) C(90) 119.5677
C(91) C(92) H(120) 118.4983
C(91) C(96) H(124) 119.0734
H(120) C(92) C(93) 118.5363
C(92) C(93) H(121) 120.2225
H(121) C(93) C(94) 120.3251
C(93) C(94) H(122) 120.1671
C(94) C(95) H(123) 119.3253
H(122) C(94) C(95) 120.2110
C(95) C(96) H(124) 118.9175
H(123) C(95) C(96) 119.4405

loop_
_geom_bond_atom_site_label_1
_geom_bond_atom_site_label_2
_geom_bond_distance
Rh(1) Mo(1) 2.9404
Rh(1) S(1) 2.3951
Rh(1) S(2) 2.3997
Rh(1) P(1) 2.2977
Rh(1) C(11) 2.2355
Rh(1) C(12) 2.2119
Rh(1) C(13) 2.2997
Rh(1) C(14) 2.2515
Rh(1) C(15) 2.1992
Rh(2) Mo(2) 2.9401
Rh(2) S(3) 2.3889
Rh(2) S(4) 2.4128
Rh(2) P(2) 2.2837
Rh(2) C(35) 2.2377
Rh(2) C(36) 2.2273
Rh(2) C(37) 2.2803
Rh(2) C(38) 2.2677
Rh(2) C(39) 2.1805
Mo(1) S(1) 2.3849
Mo(1) S(2) 2.3174
Mo(1) N(1) 1.7552
Mo(1) C(1) 2.3286
Mo(1) C(2) 2.3107
Mo(1) C(3) 2.4276
Mo(1) C(4) 2.4738
Mo(1) C(5) 2.3906
Mo(2) S(3) 2.3907
Mo(2) S(4) 2.3237
Mo(2) N(2) 1.7576
Mo(2) C(25) 2.3236
Mo(2) C(26) 2.3132
Mo(2) C(27) 2.4546
Mo(2) C(28) 2.4744
Mo(2) C(29) 2.3697
S(1) C(24) 1.7866
S(3) C(48) 1.8016
P(1) C(21) 1.8004
P(1) C(22) 1.7969
P(1) C(23) 1.8011
P(2) C(45) 1.8076
P(2) C(46) 1.8028
P(2) C(47) 1.8011
O(1) N(1) 1.2233
O(2) N(2) 1.2138
C(1) C(2) 1.4197
C(1) C(5) 1.3911
C(1) C(6) 1.5266
C(2) C(3) 1.4315
C(2) C(7) 1.4942
C(3) C(4) 1.4031
C(3) C(8) 1.5162
C(4) C(5) 1.4268
C(4) C(9) 1.5012
C(5) C(10) 1.5108
C(11) C(12) 1.4250
C(11) C(15) 1.4360
C(11) C(16) 1.5012
C(12) C(13) 1.4444
C(12) C(17) 1.5049
C(13) C(14) 1.3886
C(13) C(18) 1.5071
C(14) C(15) 1.4238
C(14) C(19) 1.4983
C(15) C(20) 1.4964
C(25) C(26) 1.3960
C(25) C(29) 1.3871
C(25) C(30) 1.5085
C(26) C(27) 1.4306
C(26) C(31) 1.5026
C(27) C(28) 1.3979
C(27) C(32) 1.5050
C(28) C(29) 1.3918
C(28) C(33) 1.5076
C(29) C(34) 1.5268
C(35) C(36) 1.4132
C(35) C(39) 1.4150
C(35) C(40) 1.5136
C(36) C(37) 1.4445
C(36) C(41) 1.4949
C(37) C(38) 1.3999
C(37) C(42) 1.4975
C(38) C(39) 1.4429
C(38) C(43) 1.5072
C(39) C(44) 1.5087
C(49) C(50) 1.3903
C(49) C(54) 1.3820
C(49) B(1) 1.6610
C(50) C(51) 1.3831
C(51) C(52) 1.3554
C(52) C(53) 1.3621
C(53) C(54) 1.4048
C(55) C(56) 1.3887
C(55) C(60) 1.3876
C(55) B(1) 1.6459
C(56) C(57) 1.3894
C(57) C(58) 1.3882
C(58) C(59) 1.3551
C(59) C(60) 1.3935
C(61) C(62) 1.3877
C(61) C(66) 1.3906
C(61) B(1) 1.6336
C(62) C(63) 1.3730
C(63) C(64) 1.3812
C(64) C(65) 1.3532
C(65) C(66) 1.3843
C(67) C(68) 1.3897
C(67) C(72) 1.3795
C(67) B(1) 1.6344
C(68) C(69) 1.3670
C(69) C(70) 1.3501
C(70) C(71) 1.3808
C(71) C(72) 1.3653
C(73) C(74) 1.3934
C(73) C(78) 1.3779
C(73) B(2) 1.6431
C(74) C(75) 1.3924
C(75) C(76) 1.3866
C(76) C(77) 1.3655
C(77) C(78) 1.3764
C(79) C(80) 1.3866
C(79) C(84) 1.4050
C(79) B(2) 1.6385
C(80) C(81) 1.3901
C(81) C(82) 1.3674
C(82) C(83) 1.3509
C(83) C(84) 1.3981
C(85) C(86) 1.4018
C(85) C(90) 1.3977
C(85) B(2) 1.6392
C(86) C(85) 1.4018
C(86) C(87) 1.3820
C(87) C(88) 1.3658
C(88) C(89) 1.3828
C(89) C(90) 1.3845
C(90) C(85) 1.3977
C(91) C(92) 1.3842
C(91) C(96) 1.3981
C(91) B(2) 1.6560
C(92) C(93) 1.4032
C(93) C(94) 1.3697
C(94) C(95) 1.3312
C(95) C(96) 1.3980
B(2) C(85) 1.6392
C(6) H(1) 0.9500
C(6) H(2) 0.9499
C(6) H(3) 0.9499
C(7) H(4) 0.9501
C(7) H(5) 0.9499
C(7) H(6) 0.9499
C(8) H(7) 0.9500
C(8) H(8) 0.9500
C(8) H(9) 0.9501
C(9) H(10) 0.9500
C(9) H(11) 0.9500
C(9) H(12) 0.9500
C(10) H(13) 0.9500
C(10) H(14) 0.9500
C(10) H(15) 0.9500
C(16) H(16) 0.9499
C(16) H(17) 0.9500
C(16) H(18) 0.9500
C(17) H(19) 0.9500
C(17) H(20) 0.9500
C(17) H(21) 0.9499
C(18) H(22) 0.9500
C(18) H(23) 0.9501
C(18) H(24) 0.9500
C(19) H(25) 0.9501
C(19) H(26) 0.9501
C(19) H(27) 0.9500
C(20) H(28) 0.9500
C(20) H(29) 0.9500
C(20) H(30) 0.9501
C(21) H(31) 0.9500
C(21) H(32) 0.9500
C(21) H(33) 0.9499
C(22) H(34) 0.9500
C(22) H(35) 0.9500
C(22) H(36) 0.9500
C(23) H(37) 0.9499
C(23) H(38) 0.9500
C(23) H(39) 0.9500
C(24) H(40) 0.9500
C(24) H(41) 0.9499
C(24) H(42) 0.9501
C(30) H(43) 0.9499
C(30) H(44) 0.9501
C(30) H(45) 0.9500
C(31) H(46) 0.9499
C(31) H(47) 0.9500
C(31) H(48) 0.9501
C(32) H(49) 0.9500
C(32) H(50) 0.9499
C(32) H(51) 0.9499
C(33) H(52) 0.9500
C(33) H(53) 0.9501
C(33) H(54) 0.9499
C(34) H(55) 0.9499
C(34) H(56) 0.9501
C(34) H(57) 0.9500
C(40) H(58) 0.9500
C(40) H(59) 0.9500
C(40) H(60) 0.9499
C(41) H(61) 0.9499
C(41) H(62) 0.9500
C(41) H(63) 0.9500
C(42) H(64) 0.9499
C(42) H(65) 0.9500
C(42) H(66) 0.9500
C(43) H(67) 0.9500
C(43) H(68) 0.9499
C(43) H(69) 0.9499
C(44) H(70) 0.9500
C(44) H(71) 0.9500
C(44) H(72) 0.9500
C(45) H(73) 0.9500
C(45) H(74) 0.9500
C(45) H(75) 0.9499
C(46) H(76) 0.9500
C(46) H(77) 0.9501
C(46) H(78) 0.9500
C(47) H(79) 0.9501
C(47) H(80) 0.9499
C(47) H(81) 0.9501
C(48) H(82) 0.9499
C(48) H(83) 0.9500
C(48) H(84) 0.9500
C(50) H(85) 0.9500
C(51) H(86) 0.9500
C(52) H(87) 0.9500
C(53) H(88) 0.9500
C(54) H(89) 0.9497
C(56) H(90) 0.9500
C(57) H(91) 0.9500
C(58) H(92) 0.9500
C(59) H(93) 0.9501
C(60) H(94) 0.9500
C(62) H(95) 0.9501
C(63) H(96) 0.9500
C(64) H(97) 0.9498
C(65) H(98) 0.9500
C(66) H(99) 0.9499
C(68) H(100) 0.9500
C(69) H(101) 0.9499
C(70) H(102) 0.9500
C(71) H(103) 0.9500
C(72) H(104) 0.9501
C(74) H(105) 0.9499
C(75) H(106) 0.9500
C(76) H(107) 0.9501
C(77) H(108) 0.9501
C(78) H(109) 0.9500
C(80) H(110) 0.9499
C(81) H(111) 0.9500
C(82) H(112) 0.9500
C(83) H(113) 0.9499
C(84) H(114) 0.9501
C(86) H(115) 0.9500
C(87) H(116) 0.9500
C(88) H(117) 0.9500
C(89) H(118) 0.9501
C(90) H(119) 0.9500
C(92) H(120) 0.9500
C(93) H(121) 0.9500
C(94) H(122) 0.9500
C(95) H(123) 0.9500
C(96) H(124) 0.9500
H(72) C(44) 0.9500
